data_7103134
loop_
_publ_author_name
'Pavelka, Laura C'
'Holder, Simon J'
'Baines, Kim M'

_publ_section_title
;
 Addition polymerization of 1,1-dimesitylneopentylgermene: synthesis of
 a polygermene.
;
_journal_issue 20
_journal_name_full 'Chemical communications (Cambridge, England)'
_journal_page_first 2346
_journal_page_last 2348
_journal_paper_doi 10.1039/b801762j
_journal_year 2008
_chemical_formula_sum 'C48 H68 Ge2'
_chemical_formula_weight 790.20
_space_group_IT_number 2
_symmetry_cell_setting triclinic
_symmetry_Int_Tables_number 2
_symmetry_space_group_name_Hall '-P 1'
_symmetry_space_group_name_H-M 'P -1'
_atom_sites_solution_hydrogens geom
_atom_sites_solution_primary direct
_atom_sites_solution_secondary difmap
_audit_creation_method SHELXL-97
_cell_angle_alpha 102.1924(15)
_cell_angle_beta 104.8630(15)
_cell_angle_gamma 92.3110(14)
_cell_formula_units_Z 2
_cell_length_a 12.5026(4)
_cell_length_b 13.2978(4)
_cell_length_c 14.0760(4)
_cell_measurement_reflns_used 11895
_cell_measurement_temperature 150(2)
_cell_measurement_theta_max 27.48
_cell_measurement_theta_min 2.04
_cell_volume 2199.83(12)
_computing_cell_refinement 'DENZO-SMN (Otwinowski & Minor, 1997)'
_computing_data_collection 'COLLECT (Nonius, 1997-2001)'
_computing_data_reduction DENZO-SMN
_computing_molecular_graphics 'SHELXTL/PC (Sheldrick, 2001)'
_computing_publication_material SHELXTL/PC
_computing_structure_refinement 'SHELXL-97 (Sheldrick, 1997)'
_computing_structure_solution 'SHELXS-97 (Sheldrick, 1997)'
_diffrn_ambient_temperature 150(2)
_diffrn_measured_fraction_theta_full 0.995
_diffrn_measured_fraction_theta_max 0.995
_diffrn_measurement_device_type 'Nonius Kappa-CCD'
_diffrn_measurement_method '\f scans, and \w scans with \k offsets'
_diffrn_radiation_monochromator graphite
_diffrn_radiation_probe x-ray
_diffrn_radiation_type MoK\a
_diffrn_radiation_wavelength 0.71073
_diffrn_reflns_av_R_equivalents 0.037
_diffrn_reflns_av_sigmaI/netI 0.0511
_diffrn_reflns_limit_h_max 16
_diffrn_reflns_limit_h_min -15
_diffrn_reflns_limit_k_max 17
_diffrn_reflns_limit_k_min -16
_diffrn_reflns_limit_l_max 18
_diffrn_reflns_limit_l_min -17
_diffrn_reflns_number 17043
_diffrn_reflns_theta_full 27.48
_diffrn_reflns_theta_max 27.56
_diffrn_reflns_theta_min 2.39
_diffrn_source 'fine-focus sealed tube'
_exptl_absorpt_coefficient_mu 1.396
_exptl_absorpt_correction_T_max 0.7872
_exptl_absorpt_correction_T_min 0.6190
_exptl_absorpt_correction_type multi-scan
_exptl_absorpt_process_details 'DENZO-SMN (Otwinowski & Minor, 1997)'
_exptl_crystal_colour colourless
_exptl_crystal_density_diffrn 1.193
_exptl_crystal_density_method 'not measured'
_exptl_crystal_description block
_exptl_crystal_F_000 840
_exptl_crystal_recrystallization_method 'evap from C6D6'
_exptl_crystal_size_max 0.38
_exptl_crystal_size_mid 0.23
_exptl_crystal_size_min 0.18
_refine_diff_density_max 0.468
_refine_diff_density_min -0.584
_refine_diff_density_rms 0.068
_refine_ls_extinction_method none
_refine_ls_goodness_of_fit_ref 1.049
_refine_ls_hydrogen_treatment constr
_refine_ls_matrix_type full
_refine_ls_number_parameters 451
_refine_ls_number_reflns 10107
_refine_ls_number_restraints 0
_refine_ls_restrained_S_all 1.049
_refine_ls_R_factor_all 0.0736
_refine_ls_R_factor_gt 0.0447
_refine_ls_shift/su_max 0.001
_refine_ls_shift/su_mean 0.000
_refine_ls_structure_factor_coef Fsqd
_refine_ls_weighting_details 'calc w=1/[\s^2^(Fo^2^)+(0.0626P)^2^+0.8616P] where P=(Fo^2^+2Fc^2^)/3'
_refine_ls_weighting_scheme calc
_refine_ls_wR_factor_gt 0.1146
_refine_ls_wR_factor_ref 0.1282
_reflns_number_gt 7164
_reflns_number_total 10107
_reflns_threshold_expression >2sigma(I)
_cod_data_source_file b801762j.txt
_cod_data_source_block 07239
_cod_database_code 7103134

loop_
_symmetry_equiv_pos_as_xyz
'x, y, z'
'-x, -y, -z'

loop_
_atom_site_label
_atom_site_type_symbol
_atom_site_fract_x
_atom_site_fract_y
_atom_site_fract_z
_atom_site_U_iso_or_equiv
_atom_site_adp_type
_atom_site_occupancy
_atom_site_symmetry_multiplicity
_atom_site_calc_flag
_atom_site_refinement_flags
_atom_site_disorder_assembly
_atom_site_disorder_group
Ge1 Ge 0.56110(2) 0.02345(2) 0.43276(2) 0.03531(10) Uani 1 1 d . . .
C1 C 0.7186(2) 0.0872(2) 0.4711(2) 0.0382(6) Uani 1 1 d . . .
C2 C 0.7595(3) 0.1373(2) 0.4064(2) 0.0411(7) Uani 1 1 d . . .
C3 C 0.8713(3) 0.1678(3) 0.4277(3) 0.0495(8) Uani 1 1 d . . .
H3A H 0.8967 0.2004 0.3825 0.059 Uiso 1 1 calc R . .
C4 C 0.9480(3) 0.1528(3) 0.5124(3) 0.0554(9) Uani 1 1 d . . .
C5 C 0.9079(3) 0.1093(3) 0.5783(3) 0.0529(8) Uani 1 1 d . . .
H5A H 0.9584 0.1010 0.6387 0.064 Uiso 1 1 calc R . .
C6 C 0.7962(3) 0.0771(2) 0.5595(2) 0.0426(7) Uani 1 1 d . . .
C7 C 0.6863(3) 0.1632(3) 0.3122(2) 0.0541(9) Uani 1 1 d . . .
H7A H 0.7326 0.1978 0.2797 0.081 Uiso 1 1 calc R . .
H7B H 0.6319 0.2090 0.3309 0.081 Uiso 1 1 calc R . .
H7C H 0.6471 0.0993 0.2652 0.081 Uiso 1 1 calc R . .
C8 C 1.0708(3) 0.1872(4) 0.5347(4) 0.0973(17) Uani 1 1 d . . .
H8A H 1.1113 0.1695 0.5975 0.146 Uiso 1 1 calc R . .
H8B H 1.0811 0.2622 0.5421 0.146 Uiso 1 1 calc R . .
H8C H 1.0992 0.1522 0.4790 0.146 Uiso 1 1 calc R . .
C9 C 0.7630(3) 0.0322(3) 0.6392(2) 0.0592(9) Uani 1 1 d . . .
H9A H 0.8290 0.0329 0.6949 0.089 Uiso 1 1 calc R . .
H9B H 0.7294 -0.0391 0.6095 0.089 Uiso 1 1 calc R . .
H9C H 0.7090 0.0737 0.6647 0.089 Uiso 1 1 calc R . .
C10 C 0.5147(2) -0.0203(2) 0.2829(2) 0.0388(7) Uani 1 1 d . . .
C11 C 0.4277(2) 0.0152(2) 0.2165(2) 0.0415(7) Uani 1 1 d . . .
C12 C 0.4000(3) -0.0289(3) 0.1137(2) 0.0488(8) Uani 1 1 d . . .
H12A H 0.3413 -0.0038 0.0702 0.059 Uiso 1 1 calc R . .
C13 C 0.4542(3) -0.1076(3) 0.0721(2) 0.0501(8) Uani 1 1 d . . .
C14 C 0.5418(3) -0.1399(3) 0.1369(2) 0.0487(8) Uani 1 1 d . . .
H14A H 0.5820 -0.1925 0.1098 0.058 Uiso 1 1 calc R . .
C15 C 0.5732(3) -0.0982(2) 0.2399(2) 0.0433(7) Uani 1 1 d . . .
C16 C 0.3696(3) 0.1080(3) 0.2486(3) 0.0544(9) Uani 1 1 d . . .
H16A H 0.3123 0.1184 0.1903 0.082 Uiso 1 1 calc R . .
H16B H 0.4237 0.1693 0.2753 0.082 Uiso 1 1 calc R . .
H16C H 0.3349 0.0968 0.3010 0.082 Uiso 1 1 calc R . .
C17 C 0.4230(4) -0.1533(3) -0.0404(2) 0.0673(11) Uani 1 1 d . . .
H17A H 0.4709 -0.2076 -0.0553 0.101 Uiso 1 1 calc R . .
H17B H 0.4326 -0.0990 -0.0758 0.101 Uiso 1 1 calc R . .
H17C H 0.3451 -0.1830 -0.0631 0.101 Uiso 1 1 calc R . .
C18 C 0.6775(3) -0.1332(3) 0.3008(2) 0.0541(8) Uani 1 1 d . . .
H18A H 0.7040 -0.1883 0.2571 0.081 Uiso 1 1 calc R . .
H18B H 0.6607 -0.1593 0.3561 0.081 Uiso 1 1 calc R . .
H18C H 0.7351 -0.0746 0.3288 0.081 Uiso 1 1 calc R . .
C19 C 0.5309(2) -0.1039(2) 0.4850(2) 0.0379(6) Uani 1 1 d . . .
H19A H 0.6008 -0.1193 0.5305 0.045 Uiso 1 1 calc R . .
C20 C 0.4728(3) -0.2030(2) 0.4067(2) 0.0447(7) Uani 1 1 d . . .
H20A H 0.3915 -0.1994 0.3933 0.054 Uiso 1 1 calc R . .
H20B H 0.4921 -0.2021 0.3429 0.054 Uiso 1 1 calc R . .
C21 C 0.4982(3) -0.3084(3) 0.4323(3) 0.0519(8) Uani 1 1 d . . .
C22 C 0.4408(4) -0.3931(3) 0.3382(3) 0.0811(13) Uani 1 1 d . . .
H22A H 0.4554 -0.4611 0.3522 0.122 Uiso 1 1 calc R . .
H22B H 0.4700 -0.3844 0.2818 0.122 Uiso 1 1 calc R . .
H22C H 0.3605 -0.3878 0.3205 0.122 Uiso 1 1 calc R . .
C23 C 0.4514(4) -0.3232(3) 0.5196(3) 0.0714(11) Uani 1 1 d . . .
H23A H 0.4879 -0.2699 0.5804 0.107 Uiso 1 1 calc R . .
H23B H 0.4652 -0.3917 0.5327 0.107 Uiso 1 1 calc R . .
H23C H 0.3712 -0.3175 0.5015 0.107 Uiso 1 1 calc R . .
C24 C 0.6227(4) -0.3201(3) 0.4602(4) 0.0800(13) Uani 1 1 d . . .
H24A H 0.6604 -0.2671 0.5209 0.120 Uiso 1 1 calc R . .
H24B H 0.6530 -0.3118 0.4043 0.120 Uiso 1 1 calc R . .
H24C H 0.6347 -0.3888 0.4734 0.120 Uiso 1 1 calc R . .
Ge51 Ge 0.03621(2) 0.42828(2) 0.06221(2) 0.03508(10) Uani 1 1 d . . .
C51 C 0.0619(3) 0.2827(2) 0.0097(2) 0.0388(6) Uani 1 1 d . . .
C52 C -0.0211(3) 0.2022(2) -0.0460(2) 0.0411(7) Uani 1 1 d . . .
C53 C 0.0102(3) 0.1089(3) -0.0919(2) 0.0522(8) Uani 1 1 d . . .
H53A H -0.0465 0.0553 -0.1304 0.063 Uiso 1 1 calc R . .
C54 C 0.1190(3) 0.0906(3) -0.0841(3) 0.0569(9) Uani 1 1 d . . .
C55 C 0.1999(3) 0.1672(3) -0.0224(3) 0.0542(9) Uani 1 1 d . . .
H55A H 0.2759 0.1549 -0.0126 0.065 Uiso 1 1 calc R . .
C56 C 0.1738(3) 0.2614(2) 0.0256(2) 0.0458(7) Uani 1 1 d . . .
C57 C -0.1427(3) 0.2085(3) -0.0543(3) 0.0535(8) Uani 1 1 d . . .
H57A H -0.1849 0.1438 -0.0969 0.080 Uiso 1 1 calc R . .
H57B H -0.1678 0.2663 -0.0846 0.080 Uiso 1 1 calc R . .
H57C H -0.1547 0.2194 0.0131 0.080 Uiso 1 1 calc R . .
C58 C 0.1501(4) -0.0090(3) -0.1401(3) 0.0862(14) Uani 1 1 d . . .
H58A H 0.0823 -0.0539 -0.1797 0.129 Uiso 1 1 calc R . .
H58B H 0.1950 -0.0442 -0.0915 0.129 Uiso 1 1 calc R . .
H58C H 0.1931 0.0064 -0.1855 0.129 Uiso 1 1 calc R . .
C59 C 0.2685(3) 0.3364(3) 0.0997(3) 0.0592(9) Uani 1 1 d . . .
H59A H 0.3393 0.3074 0.1001 0.089 Uiso 1 1 calc R . .
H59B H 0.2576 0.3478 0.1676 0.089 Uiso 1 1 calc R . .
H59C H 0.2694 0.4024 0.0793 0.089 Uiso 1 1 calc R . .
C60 C 0.0822(2) 0.4600(2) 0.2133(2) 0.0377(6) Uani 1 1 d . . .
C61 C 0.0811(3) 0.3831(2) 0.2683(2) 0.0458(7) Uani 1 1 d . . .
C62 C 0.1099(3) 0.4105(3) 0.3730(2) 0.0505(8) Uani 1 1 d . . .
H62A H 0.1104 0.3572 0.4087 0.061 Uiso 1 1 calc R . .
C63 C 0.1377(3) 0.5113(3) 0.4277(2) 0.0504(8) Uani 1 1 d . . .
C64 C 0.1374(3) 0.5867(3) 0.3744(2) 0.0495(8) Uani 1 1 d . . .
H64A H 0.1553 0.6570 0.4100 0.059 Uiso 1 1 calc R . .
C65 C 0.1116(3) 0.5628(2) 0.2693(2) 0.0432(7) Uani 1 1 d . . .
C66 C 0.0466(4) 0.2686(3) 0.2205(3) 0.0654(10) Uani 1 1 d . . .
H66A H 0.0279 0.2574 0.1468 0.098 Uiso 1 1 calc R . .
H66B H -0.0183 0.2462 0.2405 0.098 Uiso 1 1 calc R . .
H66C H 0.1082 0.2284 0.2435 0.098 Uiso 1 1 calc R . .
C67 C 0.1651(4) 0.5373(3) 0.5418(2) 0.0695(11) Uani 1 1 d . . .
H67A H 0.1829 0.6121 0.5675 0.104 Uiso 1 1 calc R . .
H67B H 0.2291 0.5019 0.5692 0.104 Uiso 1 1 calc R . .
H67C H 0.1009 0.5146 0.5627 0.104 Uiso 1 1 calc R . .
C68 C 0.1182(3) 0.6526(3) 0.2206(2) 0.0585(9) Uani 1 1 d . . .
H68A H 0.0978 0.6274 0.1470 0.088 Uiso 1 1 calc R . .
H68B H 0.1942 0.6868 0.2439 0.088 Uiso 1 1 calc R . .
H68C H 0.0668 0.7020 0.2392 0.088 Uiso 1 1 calc R . .
C69 C -0.1099(2) 0.4855(2) 0.0119(2) 0.0368(6) Uani 1 1 d . . .
H69A H -0.1644 0.4297 -0.0379 0.044 Uiso 1 1 calc R . .
C70 C -0.1631(3) 0.5419(2) 0.0911(2) 0.0438(7) Uani 1 1 d . . .
H70A H -0.1917 0.6041 0.0693 0.053 Uiso 1 1 calc R . .
H70B H -0.1035 0.5664 0.1548 0.053 Uiso 1 1 calc R . .
C71 C -0.2588(3) 0.4836(3) 0.1155(3) 0.0539(8) Uani 1 1 d . . .
C72 C -0.3041(4) 0.5639(4) 0.1863(4) 0.0892(15) Uani 1 1 d . . .
H72A H -0.3648 0.5305 0.2046 0.134 Uiso 1 1 calc R . .
H72B H -0.3321 0.6185 0.1522 0.134 Uiso 1 1 calc R . .
H72C H -0.2445 0.5943 0.2476 0.134 Uiso 1 1 calc R . .
C73 C -0.2153(3) 0.4013(3) 0.1713(3) 0.0654(10) Uani 1 1 d . . .
H73A H -0.1865 0.3484 0.1272 0.098 Uiso 1 1 calc R . .
H73B H -0.2758 0.3692 0.1909 0.098 Uiso 1 1 calc R . .
H73C H -0.1555 0.4330 0.2319 0.098 Uiso 1 1 calc R . .
C74 C -0.3524(3) 0.4355(4) 0.0205(3) 0.0765(12) Uani 1 1 d . . .
H74A H -0.3239 0.3832 -0.0244 0.115 Uiso 1 1 calc R . .
H74B H -0.3802 0.4895 -0.0144 0.115 Uiso 1 1 calc R . .
H74C H -0.4130 0.4029 0.0396 0.115 Uiso 1 1 calc R . .

loop_
_atom_site_aniso_label
_atom_site_aniso_U_11
_atom_site_aniso_U_22
_atom_site_aniso_U_33
_atom_site_aniso_U_23
_atom_site_aniso_U_13
_atom_site_aniso_U_12
Ge1 0.03504(17) 0.03943(19) 0.02981(17) 0.00833(13) 0.00517(12) 0.00646(13)
C1 0.0393(16) 0.0410(17) 0.0324(15) 0.0056(13) 0.0083(12) 0.0054(13)
C2 0.0447(17) 0.0400(17) 0.0377(16) 0.0067(13) 0.0115(13) 0.0050(13)
C3 0.0501(19) 0.0481(19) 0.0531(19) 0.0110(16) 0.0197(16) 0.0015(15)
C4 0.0382(17) 0.057(2) 0.070(2) 0.0185(18) 0.0103(16) 0.0011(15)
C5 0.0414(18) 0.055(2) 0.054(2) 0.0134(17) -0.0021(15) 0.0035(15)
C6 0.0418(17) 0.0429(17) 0.0382(16) 0.0080(13) 0.0037(13) 0.0021(13)
C7 0.055(2) 0.064(2) 0.0437(18) 0.0207(17) 0.0085(15) 0.0014(17)
C8 0.044(2) 0.123(4) 0.130(4) 0.063(4) 0.006(2) -0.007(2)
C9 0.055(2) 0.076(3) 0.0396(18) 0.0212(18) -0.0040(15) -0.0048(18)
C10 0.0416(16) 0.0446(17) 0.0279(14) 0.0093(12) 0.0050(12) 0.0011(13)
C11 0.0406(16) 0.0475(18) 0.0347(15) 0.0161(13) 0.0026(13) -0.0011(14)
C12 0.0440(18) 0.058(2) 0.0384(17) 0.0174(15) -0.0019(14) -0.0086(16)
C13 0.056(2) 0.052(2) 0.0362(16) 0.0069(15) 0.0070(15) -0.0153(16)
C14 0.055(2) 0.0451(19) 0.0427(18) 0.0031(15) 0.0150(15) -0.0017(15)
C15 0.0449(17) 0.0456(18) 0.0370(16) 0.0069(14) 0.0095(13) 0.0027(14)
C16 0.055(2) 0.064(2) 0.0481(19) 0.0232(17) 0.0100(16) 0.0190(17)
C17 0.085(3) 0.071(3) 0.0357(18) 0.0028(17) 0.0075(18) -0.011(2)
C18 0.056(2) 0.056(2) 0.0478(19) 0.0060(16) 0.0130(16) 0.0182(17)
C19 0.0396(16) 0.0358(16) 0.0383(15) 0.0106(13) 0.0084(13) 0.0085(12)
C20 0.0459(18) 0.0432(18) 0.0422(17) 0.0057(14) 0.0102(14) 0.0063(14)
C21 0.058(2) 0.0373(18) 0.060(2) 0.0063(15) 0.0204(17) 0.0081(15)
C22 0.099(3) 0.043(2) 0.096(3) -0.007(2) 0.035(3) 0.005(2)
C23 0.091(3) 0.053(2) 0.080(3) 0.025(2) 0.033(2) 0.008(2)
C24 0.071(3) 0.059(3) 0.115(4) 0.029(3) 0.024(3) 0.028(2)
Ge51 0.04042(18) 0.03193(17) 0.03173(17) 0.00599(12) 0.00882(13) 0.00348(13)
C51 0.0476(17) 0.0331(15) 0.0356(15) 0.0068(12) 0.0120(13) 0.0046(13)
C52 0.0527(18) 0.0330(16) 0.0357(15) 0.0068(13) 0.0099(13) 0.0035(13)
C53 0.071(2) 0.0368(18) 0.0418(18) 0.0053(14) 0.0067(16) -0.0001(16)
C54 0.082(3) 0.0390(19) 0.054(2) 0.0115(16) 0.0223(19) 0.0208(18)
C55 0.058(2) 0.049(2) 0.065(2) 0.0224(18) 0.0236(18) 0.0209(17)
C56 0.0521(19) 0.0428(18) 0.0473(18) 0.0178(15) 0.0147(15) 0.0116(15)
C57 0.056(2) 0.0460(19) 0.055(2) 0.0079(16) 0.0134(16) -0.0059(16)
C58 0.117(4) 0.054(3) 0.083(3) 0.003(2) 0.026(3) 0.034(3)
C59 0.0469(19) 0.057(2) 0.069(2) 0.0154(19) 0.0050(17) 0.0096(17)
C60 0.0419(16) 0.0405(17) 0.0296(14) 0.0075(12) 0.0082(12) 0.0040(13)
C61 0.0527(19) 0.0429(18) 0.0422(17) 0.0098(14) 0.0138(15) 0.0012(15)
C62 0.061(2) 0.054(2) 0.0411(18) 0.0199(16) 0.0139(15) 0.0081(16)
C63 0.054(2) 0.062(2) 0.0336(16) 0.0082(15) 0.0105(14) 0.0086(17)
C64 0.057(2) 0.0484(19) 0.0377(17) 0.0029(15) 0.0098(15) 0.0036(16)
C65 0.0514(18) 0.0426(18) 0.0328(15) 0.0072(13) 0.0078(13) 0.0033(14)
C66 0.100(3) 0.046(2) 0.052(2) 0.0204(17) 0.018(2) 0.002(2)
C67 0.089(3) 0.079(3) 0.0370(19) 0.0099(18) 0.0133(19) 0.011(2)
C68 0.084(3) 0.0404(19) 0.0422(18) 0.0045(15) 0.0068(17) -0.0015(18)
C69 0.0398(16) 0.0351(15) 0.0349(15) 0.0072(12) 0.0099(12) 0.0020(12)
C70 0.0474(18) 0.0392(17) 0.0483(18) 0.0104(14) 0.0182(15) 0.0075(14)
C71 0.055(2) 0.054(2) 0.062(2) 0.0150(17) 0.0306(18) 0.0113(17)
C72 0.098(4) 0.081(3) 0.113(4) 0.017(3) 0.071(3) 0.026(3)
C73 0.077(3) 0.067(3) 0.063(2) 0.024(2) 0.032(2) 0.006(2)
C74 0.051(2) 0.089(3) 0.095(3) 0.032(3) 0.023(2) 0.000(2)

loop_
_atom_type_symbol
_atom_type_description
_atom_type_scat_dispersion_real
_atom_type_scat_dispersion_imag
_atom_type_scat_source
C C 0.0033 0.0016 'International Tables Vol C Tables 4.2.6.8 and 6.1.1.4'
H H 0.0000 0.0000 'International Tables Vol C Tables 4.2.6.8 and 6.1.1.4'
Ge Ge 0.1547 1.8001 'International Tables Vol C Tables 4.2.6.8 and 6.1.1.4'

loop_
_geom_angle_atom_site_label_1
_geom_angle_atom_site_label_2
_geom_angle_atom_site_label_3
_geom_angle
_geom_angle_site_symmetry_1
_geom_angle_site_symmetry_3
_geom_angle_publ_flag
C10 Ge1 C1 106.29(11) . . ?
C10 Ge1 C19 123.81(12) . 2_656 ?
C1 Ge1 C19 112.31(12) . 2_656 ?
C10 Ge1 C19 106.53(12) . . ?
C1 Ge1 C19 117.59(12) . . ?
C19 Ge1 C19 90.13(11) 2_656 . ?
C10 Ge1 Ge1 126.45(8) . 2_656 ?
C1 Ge1 Ge1 126.65(8) . 2_656 ?
C19 Ge1 Ge1 45.42(8) 2_656 2_656 ?
C19 Ge1 Ge1 44.71(8) . 2_656 ?
C6 C1 C2 116.6(3) . . ?
C6 C1 Ge1 121.6(2) . . ?
C2 C1 Ge1 121.6(2) . . ?
C3 C2 C1 120.5(3) . . ?
C3 C2 C7 115.6(3) . . ?
C1 C2 C7 123.9(3) . . ?
C2 C3 C4 122.4(3) . . ?
C2 C3 H3A 118.8 . . ?
C4 C3 H3A 118.8 . . ?
C5 C4 C3 117.2(3) . . ?
C5 C4 C8 121.0(3) . . ?
C3 C4 C8 121.7(3) . . ?
C4 C5 C6 122.1(3) . . ?
C4 C5 H5A 119.0 . . ?
C6 C5 H5A 119.0 . . ?
C5 C6 C1 121.0(3) . . ?
C5 C6 C9 116.6(3) . . ?
C1 C6 C9 122.4(3) . . ?
C2 C7 H7A 109.5 . . ?
C2 C7 H7B 109.5 . . ?
H7A C7 H7B 109.5 . . ?
C2 C7 H7C 109.5 . . ?
H7A C7 H7C 109.5 . . ?
H7B C7 H7C 109.5 . . ?
C4 C8 H8A 109.5 . . ?
C4 C8 H8B 109.5 . . ?
H8A C8 H8B 109.5 . . ?
C4 C8 H8C 109.5 . . ?
H8A C8 H8C 109.5 . . ?
H8B C8 H8C 109.5 . . ?
C6 C9 H9A 109.5 . . ?
C6 C9 H9B 109.5 . . ?
H9A C9 H9B 109.5 . . ?
C6 C9 H9C 109.5 . . ?
H9A C9 H9C 109.5 . . ?
H9B C9 H9C 109.5 . . ?
C15 C10 C11 117.4(3) . . ?
C15 C10 Ge1 115.7(2) . . ?
C11 C10 Ge1 126.9(2) . . ?
C12 C11 C10 119.8(3) . . ?
C12 C11 C16 116.3(3) . . ?
C10 C11 C16 123.5(3) . . ?
C13 C12 C11 122.9(3) . . ?
C13 C12 H12A 118.6 . . ?
C11 C12 H12A 118.6 . . ?
C12 C13 C14 117.1(3) . . ?
C12 C13 C17 121.6(3) . . ?
C14 C13 C17 121.2(3) . . ?
C15 C14 C13 122.4(3) . . ?
C15 C14 H14A 118.8 . . ?
C13 C14 H14A 118.8 . . ?
C14 C15 C10 120.3(3) . . ?
C14 C15 C18 116.9(3) . . ?
C10 C15 C18 122.6(3) . . ?
C11 C16 H16A 109.5 . . ?
C11 C16 H16B 109.5 . . ?
H16A C16 H16B 109.5 . . ?
C11 C16 H16C 109.5 . . ?
H16A C16 H16C 109.5 . . ?
H16B C16 H16C 109.5 . . ?
C13 C17 H17A 109.5 . . ?
C13 C17 H17B 109.5 . . ?
H17A C17 H17B 109.5 . . ?
C13 C17 H17C 109.5 . . ?
H17A C17 H17C 109.5 . . ?
H17B C17 H17C 109.5 . . ?
C15 C18 H18A 109.5 . . ?
C15 C18 H18B 109.5 . . ?
H18A C18 H18B 109.5 . . ?
C15 C18 H18C 109.5 . . ?
H18A C18 H18C 109.5 . . ?
H18B C18 H18C 109.5 . . ?
C20 C19 Ge1 117.2(2) . 2_656 ?
C20 C19 Ge1 117.77(19) . . ?
Ge1 C19 Ge1 89.87(11) 2_656 . ?
C20 C19 H19A 110.2 . . ?
Ge1 C19 H19A 110.2 2_656 . ?
Ge1 C19 H19A 110.2 . . ?
C21 C20 C19 118.3(3) . . ?
C21 C20 H20A 107.7 . . ?
C19 C20 H20A 107.7 . . ?
C21 C20 H20B 107.7 . . ?
C19 C20 H20B 107.7 . . ?
H20A C20 H20B 107.1 . . ?
C24 C21 C22 108.6(3) . . ?
C24 C21 C23 109.0(3) . . ?
C22 C21 C23 108.7(3) . . ?
C24 C21 C20 112.3(3) . . ?
C22 C21 C20 107.5(3) . . ?
C23 C21 C20 110.6(3) . . ?
C21 C22 H22A 109.5 . . ?
C21 C22 H22B 109.5 . . ?
H22A C22 H22B 109.5 . . ?
C21 C22 H22C 109.5 . . ?
H22A C22 H22C 109.5 . . ?
H22B C22 H22C 109.5 . . ?
C21 C23 H23A 109.5 . . ?
C21 C23 H23B 109.5 . . ?
H23A C23 H23B 109.5 . . ?
C21 C23 H23C 109.5 . . ?
H23A C23 H23C 109.5 . . ?
H23B C23 H23C 109.5 . . ?
C21 C24 H24A 109.5 . . ?
C21 C24 H24B 109.5 . . ?
H24A C24 H24B 109.5 . . ?
C21 C24 H24C 109.5 . . ?
H24A C24 H24C 109.5 . . ?
H24B C24 H24C 109.5 . . ?
C51 Ge51 C60 108.98(12) . . ?
C51 Ge51 C69 122.20(12) . . ?
C60 Ge51 C69 110.22(12) . . ?
C51 Ge51 C69 105.48(11) . 2_565 ?
C60 Ge51 C69 119.59(12) . 2_565 ?
C69 Ge51 C69 89.97(11) . 2_565 ?
C51 Ge51 Ge51 124.37(8) . 2_565 ?
C60 Ge51 Ge51 126.43(9) . 2_565 ?
C69 Ge51 Ge51 45.24(8) . 2_565 ?
C69 Ge51 Ge51 44.73(8) 2_565 2_565 ?
C52 C51 C56 118.0(3) . . ?
C52 C51 Ge51 125.7(2) . . ?
C56 C51 Ge51 116.2(2) . . ?
C53 C52 C51 119.0(3) . . ?
C53 C52 C57 117.2(3) . . ?
C51 C52 C57 123.6(3) . . ?
C54 C53 C52 123.1(3) . . ?
C54 C53 H53A 118.5 . . ?
C52 C53 H53A 118.5 . . ?
C53 C54 C55 117.2(3) . . ?
C53 C54 C58 121.8(4) . . ?
C55 C54 C58 120.9(4) . . ?
C54 C55 C56 122.1(3) . . ?
C54 C55 H55A 119.0 . . ?
C56 C55 H55A 119.0 . . ?
C55 C56 C51 120.0(3) . . ?
C55 C56 C59 117.9(3) . . ?
C51 C56 C59 122.0(3) . . ?
C52 C57 H57A 109.5 . . ?
C52 C57 H57B 109.5 . . ?
H57A C57 H57B 109.5 . . ?
C52 C57 H57C 109.5 . . ?
H57A C57 H57C 109.5 . . ?
H57B C57 H57C 109.5 . . ?
C54 C58 H58A 109.5 . . ?
C54 C58 H58B 109.5 . . ?
H58A C58 H58B 109.5 . . ?
C54 C58 H58C 109.5 . . ?
H58A C58 H58C 109.5 . . ?
H58B C58 H58C 109.5 . . ?
C56 C59 H59A 109.5 . . ?
C56 C59 H59B 109.5 . . ?
H59A C59 H59B 109.5 . . ?
C56 C59 H59C 109.5 . . ?
H59A C59 H59C 109.5 . . ?
H59B C59 H59C 109.5 . . ?
C65 C60 C61 117.0(3) . . ?
C65 C60 Ge51 120.5(2) . . ?
C61 C60 Ge51 122.5(2) . . ?
C62 C61 C60 119.8(3) . . ?
C62 C61 C66 115.8(3) . . ?
C60 C61 C66 124.3(3) . . ?
C63 C62 C61 123.1(3) . . ?
C63 C62 H62A 118.5 . . ?
C61 C62 H62A 118.5 . . ?
C64 C63 C62 117.3(3) . . ?
C64 C63 C67 121.7(3) . . ?
C62 C63 C67 120.9(3) . . ?
C63 C64 C65 121.7(3) . . ?
C63 C64 H64A 119.2 . . ?
C65 C64 H64A 119.2 . . ?
C64 C65 C60 121.1(3) . . ?
C64 C65 C68 116.1(3) . . ?
C60 C65 C68 122.7(3) . . ?
C61 C66 H66A 109.5 . . ?
C61 C66 H66B 109.5 . . ?
H66A C66 H66B 109.5 . . ?
C61 C66 H66C 109.5 . . ?
H66A C66 H66C 109.5 . . ?
H66B C66 H66C 109.5 . . ?
C63 C67 H67A 109.5 . . ?
C63 C67 H67B 109.5 . . ?
H67A C67 H67B 109.5 . . ?
C63 C67 H67C 109.5 . . ?
H67A C67 H67C 109.5 . . ?
H67B C67 H67C 109.5 . . ?
C65 C68 H68A 109.5 . . ?
C65 C68 H68B 109.5 . . ?
H68A C68 H68B 109.5 . . ?
C65 C68 H68C 109.5 . . ?
H68A C68 H68C 109.5 . . ?
H68B C68 H68C 109.5 . . ?
C70 C69 Ge51 117.2(2) . . ?
C70 C69 Ge51 118.0(2) . 2_565 ?
Ge51 C69 Ge51 90.03(11) . 2_565 ?
C70 C69 H69A 110.1 . . ?
Ge51 C69 H69A 110.1 . . ?
Ge51 C69 H69A 110.1 2_565 . ?
C69 C70 C71 118.9(3) . . ?
C69 C70 H70A 107.6 . . ?
C71 C70 H70A 107.6 . . ?
C69 C70 H70B 107.6 . . ?
C71 C70 H70B 107.6 . . ?
H70A C70 H70B 107.0 . . ?
C73 C71 C72 107.9(3) . . ?
C73 C71 C74 110.3(3) . . ?
C72 C71 C74 109.3(3) . . ?
C73 C71 C70 110.8(3) . . ?
C72 C71 C70 106.3(3) . . ?
C74 C71 C70 112.0(3) . . ?
C71 C72 H72A 109.5 . . ?
C71 C72 H72B 109.5 . . ?
H72A C72 H72B 109.5 . . ?
C71 C72 H72C 109.5 . . ?
H72A C72 H72C 109.5 . . ?
H72B C72 H72C 109.5 . . ?
C71 C73 H73A 109.5 . . ?
C71 C73 H73B 109.5 . . ?
H73A C73 H73B 109.5 . . ?
C71 C73 H73C 109.5 . . ?
H73A C73 H73C 109.5 . . ?
H73B C73 H73C 109.5 . . ?
C71 C74 H74A 109.5 . . ?
C71 C74 H74B 109.5 . . ?
H74A C74 H74B 109.5 . . ?
C71 C74 H74C 109.5 . . ?
H74A C74 H74C 109.5 . . ?
H74B C74 H74C 109.5 . . ?

loop_
_geom_bond_atom_site_label_1
_geom_bond_atom_site_label_2
_geom_bond_distance
_geom_bond_site_symmetry_2
_geom_bond_publ_flag
Ge1 C10 1.988(3) . ?
Ge1 C1 2.004(3) . ?
Ge1 C19 2.016(3) 2_656 ?
Ge1 C19 2.041(3) . ?
Ge1 Ge1 2.8656(6) 2_656 ?
C1 C6 1.404(4) . ?
C1 C2 1.414(4) . ?
C2 C3 1.378(4) . ?
C2 C7 1.520(4) . ?
C3 C4 1.383(5) . ?
C3 H3A 0.9500 . ?
C4 C5 1.374(5) . ?
C4 C8 1.516(5) . ?
C5 C6 1.385(4) . ?
C5 H5A 0.9500 . ?
C6 C9 1.512(4) . ?
C7 H7A 0.9800 . ?
C7 H7B 0.9800 . ?
C7 H7C 0.9800 . ?
C8 H8A 0.9800 . ?
C8 H8B 0.9800 . ?
C8 H8C 0.9800 . ?
C9 H9A 0.9800 . ?
C9 H9B 0.9800 . ?
C9 H9C 0.9800 . ?
C10 C15 1.413(4) . ?
C10 C11 1.409(4) . ?
C11 C12 1.387(4) . ?
C11 C16 1.503(4) . ?
C12 C13 1.378(5) . ?
C12 H12A 0.9500 . ?
C13 C14 1.381(5) . ?
C13 C17 1.512(4) . ?
C14 C15 1.383(4) . ?
C14 H14A 0.9500 . ?
C15 C18 1.515(4) . ?
C16 H16A 0.9800 . ?
C16 H16B 0.9800 . ?
C16 H16C 0.9800 . ?
C17 H17A 0.9800 . ?
C17 H17B 0.9800 . ?
C17 H17C 0.9800 . ?
C18 H18A 0.9800 . ?
C18 H18B 0.9800 . ?
C18 H18C 0.9800 . ?
C19 C20 1.542(4) . ?
C19 Ge1 2.016(3) 2_656 ?
C19 H19A 1.0000 . ?
C20 C21 1.545(4) . ?
C20 H20A 0.9900 . ?
C20 H20B 0.9900 . ?
C21 C24 1.528(5) . ?
C21 C22 1.534(5) . ?
C21 C23 1.534(5) . ?
C22 H22A 0.9800 . ?
C22 H22B 0.9800 . ?
C22 H22C 0.9800 . ?
C23 H23A 0.9800 . ?
C23 H23B 0.9800 . ?
C23 H23C 0.9800 . ?
C24 H24A 0.9800 . ?
C24 H24B 0.9800 . ?
C24 H24C 0.9800 . ?
Ge51 C51 1.991(3) . ?
Ge51 C60 2.001(3) . ?
Ge51 C69 2.023(3) . ?
Ge51 C69 2.041(3) 2_565 ?
Ge51 Ge51 2.8744(6) 2_565 ?
C51 C52 1.405(4) . ?
C51 C56 1.410(4) . ?
C52 C53 1.393(4) . ?
C52 C57 1.502(5) . ?
C53 C54 1.373(5) . ?
C53 H53A 0.9500 . ?
C54 C55 1.381(5) . ?
C54 C58 1.512(5) . ?
C55 C56 1.387(4) . ?
C55 H55A 0.9500 . ?
C56 C59 1.522(5) . ?
C57 H57A 0.9800 . ?
C57 H57B 0.9800 . ?
C57 H57C 0.9800 . ?
C58 H58A 0.9800 . ?
C58 H58B 0.9800 . ?
C58 H58C 0.9800 . ?
C59 H59A 0.9800 . ?
C59 H59B 0.9800 . ?
C59 H59C 0.9800 . ?
C60 C65 1.407(4) . ?
C60 C61 1.410(4) . ?
C61 C62 1.387(4) . ?
C61 C66 1.524(5) . ?
C62 C63 1.379(5) . ?
C62 H62A 0.9500 . ?
C63 C64 1.373(5) . ?
C63 C67 1.514(4) . ?
C64 C65 1.393(4) . ?
C64 H64A 0.9500 . ?
C65 C68 1.506(4) . ?
C66 H66A 0.9800 . ?
C66 H66B 0.9800 . ?
C66 H66C 0.9800 . ?
C67 H67A 0.9800 . ?
C67 H67B 0.9800 . ?
C67 H67C 0.9800 . ?
C68 H68A 0.9800 . ?
C68 H68B 0.9800 . ?
C68 H68C 0.9800 . ?
C69 C70 1.522(4) . ?
C69 Ge51 2.041(3) 2_565 ?
C69 H69A 1.0000 . ?
C70 C71 1.550(4) . ?
C70 H70A 0.9900 . ?
C70 H70B 0.9900 . ?
C71 C73 1.517(5) . ?
C71 C72 1.532(5) . ?
C71 C74 1.530(5) . ?
C72 H72A 0.9800 . ?
C72 H72B 0.9800 . ?
C72 H72C 0.9800 . ?
C73 H73A 0.9800 . ?
C73 H73B 0.9800 . ?
C73 H73C 0.9800 . ?
C74 H74A 0.9800 . ?
C74 H74B 0.9800 . ?
C74 H74C 0.9800 . ?
